data_4064060
loop_
_publ_author_name
'Vicente, Jos\'e'
'Gonz\'alez-Herrero, Pablo'
'Frutos-Pedre\~no, Roberto'
'Chicote, Mar\'ia-Teresa'
'Jones, Peter G.'
'Bautista, Delia'

_publ_section_title
;
 Synthesis and Reactivity of Ortho-Palladated Phenylacetamides.
 Intramolecular C&#x2212;N vs C&#x2212;O Reductive Coupling after CO or
 XyNC Insertion into the Pd&#x2212;C Bond. Synthesis of Isoquinoline- and
 Isocoumarin-Based Heterocycles
;
_journal_issue 5
_journal_name_full Organometallics
_journal_page_first 1079
_journal_paper_doi 10.1021/om101110s
_journal_volume 30
_journal_year 2011
_chemical_formula_sum 'C18 H18 N2 O'
_chemical_formula_weight 278.34
_chemical_name_systematic
; 
 ? 
;
_space_group_IT_number 14
_symmetry_cell_setting monoclinic
_symmetry_space_group_name_Hall '-P 2yn'
_symmetry_space_group_name_H-M 'P 1 21/n 1'
_atom_sites_solution_hydrogens geom
_atom_sites_solution_primary direct
_atom_sites_solution_secondary difmap
_audit_creation_method SHELXL-97
_cell_angle_alpha 90.00
_cell_angle_beta 111.926(2)
_cell_angle_gamma 90.00
_cell_formula_units_Z 4
_cell_length_a 13.0014(12)
_cell_length_b 7.8134(7)
_cell_length_c 15.2139(14)
_cell_measurement_reflns_used 6625
_cell_measurement_temperature 100(2)
_cell_measurement_theta_max 28.43
_cell_measurement_theta_min 2.60
_cell_volume 1433.7(2)
_computing_cell_refinement 'Bruker SAINT'
_computing_data_collection 'Bruker SMART'
_computing_data_reduction 'Bruker SAINT'
_computing_molecular_graphics 'Bruker SHELXTL'
_computing_publication_material 'Bruker SHELXTL'
_computing_structure_refinement 'SHELXL-97 (Sheldrick, 1997)'
_computing_structure_solution 'SHELXS-97 (Sheldrick, 1990)'
_diffrn_ambient_temperature 100(2)
_diffrn_detector_area_resol_mean 8.26
_diffrn_measured_fraction_theta_full 1.000
_diffrn_measured_fraction_theta_max 0.951
_diffrn_measurement_device_type 'Bruker SMART APEX CCD'
_diffrn_measurement_method \w-scan
_diffrn_radiation_monochromator graphite
_diffrn_radiation_source 'fine-focus sealed tube'
_diffrn_radiation_type MoK\a
_diffrn_radiation_wavelength 0.71073
_diffrn_reflns_av_R_equivalents 0.0292
_diffrn_reflns_av_sigmaI/netI 0.0251
_diffrn_reflns_limit_h_max 17
_diffrn_reflns_limit_h_min -17
_diffrn_reflns_limit_k_max 10
_diffrn_reflns_limit_k_min -10
_diffrn_reflns_limit_l_max 20
_diffrn_reflns_limit_l_min -20
_diffrn_reflns_number 16670
_diffrn_reflns_theta_full 27.00
_diffrn_reflns_theta_max 28.47
_diffrn_reflns_theta_min 1.76
_exptl_absorpt_coefficient_mu 0.081
_exptl_absorpt_correction_T_max 0.9848
_exptl_absorpt_correction_T_min 0.8145
_exptl_absorpt_correction_type multi-scan
_exptl_absorpt_process_details sadabs
_exptl_crystal_colour colourless
_exptl_crystal_density_diffrn 1.290
_exptl_crystal_density_method 'not measured'
_exptl_crystal_description prism
_exptl_crystal_F_000 592
_exptl_crystal_size_max 0.27
_exptl_crystal_size_mid 0.23
_exptl_crystal_size_min 0.19
_refine_diff_density_max 0.319
_refine_diff_density_min -0.261
_refine_diff_density_rms 0.053
_refine_ls_extinction_method none
_refine_ls_goodness_of_fit_ref 1.203
_refine_ls_hydrogen_treatment 'Rigid methyls, others riding'
_refine_ls_matrix_type full
_refine_ls_number_parameters 193
_refine_ls_number_reflns 3453
_refine_ls_number_restraints 0
_refine_ls_restrained_S_all 1.203
_refine_ls_R_factor_all 0.0642
_refine_ls_R_factor_gt 0.0599
_refine_ls_shift/su_max 0.000
_refine_ls_shift/su_mean 0.000
_refine_ls_structure_factor_coef Fsqd
_refine_ls_weighting_details 'calc w=1/[\s^2^(Fo^2^)+(0.0320P)^2^+1.1961P] where P=(Fo^2^+2Fc^2^)/3'
_refine_ls_weighting_scheme calc
_refine_ls_wR_factor_gt 0.1240
_refine_ls_wR_factor_ref 0.1265
_reflns_number_gt 3269
_reflns_number_total 3453
_reflns_threshold_expression >2sigma(I)
_cod_data_source_file om101110s_si_003.cif
_cod_data_source_block rfc02cas
_cod_original_sg_symbol_H-M 'P 2(1)/n'
_cod_database_code 4064060

loop_
_symmetry_equiv_pos_as_xyz
'x, y, z'
'-x+1/2, y+1/2, -z+1/2'
'-x, -y, -z'
'x-1/2, -y-1/2, z-1/2'

loop_
_atom_site_label
_atom_site_type_symbol
_atom_site_fract_x
_atom_site_fract_y
_atom_site_fract_z
_atom_site_U_iso_or_equiv
_atom_site_adp_type
_atom_site_occupancy
_atom_site_symmetry_multiplicity
_atom_site_calc_flag
_atom_site_refinement_flags
N1 N 0.36672(11) 0.46771(17) 0.19358(9) 0.0161(3) Uani 1 1 d .
N2 N 0.36276(11) 0.68811(18) 0.09478(9) 0.0171(3) Uani 1 1 d .
O1 O 0.36535(11) 0.94337(16) 0.02430(9) 0.0247(3) Uani 1 1 d .
C1 C 0.41891(13) 0.5468(2) 0.14964(11) 0.0155(3) Uani 1 1 d .
C3 C 0.41653(15) 0.8233(2) 0.07217(11) 0.0189(3) Uani 1 1 d .
C4 C 0.54104(15) 0.8193(2) 0.11360(13) 0.0230(4) Uani 1 1 d .
H4A H 0.5693 0.8826 0.0709 0.028 Uiso 1 1 calc R
H4B H 0.5670 0.8800 0.1752 0.028 Uiso 1 1 calc R
C4A C 0.58999(14) 0.6428(2) 0.12873(11) 0.0199(3) Uani 1 1 d .
C5 C 0.69471(15) 0.6110(3) 0.12685(12) 0.0242(4) Uani 1 1 d .
H5 H 0.7368 0.7025 0.1162 0.029 Uiso 1 1 calc R
C6 C 0.73751(15) 0.4467(3) 0.14042(12) 0.0255(4) Uani 1 1 d .
H6 H 0.8099 0.4264 0.1411 0.031 Uiso 1 1 calc R
C7 C 0.67523(15) 0.3116(2) 0.15298(12) 0.0233(4) Uani 1 1 d .
H7 H 0.7039 0.1985 0.1600 0.028 Uiso 1 1 calc R
C8 C 0.57110(14) 0.3412(2) 0.15540(12) 0.0201(3) Uani 1 1 d .
H8 H 0.5285 0.2484 0.1639 0.024 Uiso 1 1 calc R
C8A C 0.52888(13) 0.5076(2) 0.14531(11) 0.0165(3) Uani 1 1 d .
C9 C 0.24210(13) 0.6962(2) 0.06809(12) 0.0188(3) Uani 1 1 d .
H9A H 0.2252 0.7277 0.1236 0.028 Uiso 1 1 calc R
H9B H 0.2096 0.5841 0.0446 0.028 Uiso 1 1 calc R
H9C H 0.2110 0.7822 0.0183 0.028 Uiso 1 1 calc R
C10 C 0.40755(12) 0.3226(2) 0.25122(11) 0.0145(3) Uani 1 1 d .
C11 C 0.49545(13) 0.3346(2) 0.33959(11) 0.0169(3) Uani 1 1 d .
C12 C 0.52732(13) 0.1868(2) 0.39417(11) 0.0186(3) Uani 1 1 d .
H12 H 0.5865 0.1926 0.4542 0.022 Uiso 1 1 calc R
C13 C 0.47485(14) 0.0312(2) 0.36312(12) 0.0183(3) Uani 1 1 d .
H13 H 0.4998 -0.0691 0.4004 0.022 Uiso 1 1 calc R
C14 C 0.38540(13) 0.0231(2) 0.27701(11) 0.0167(3) Uani 1 1 d .
H14 H 0.3487 -0.0830 0.2560 0.020 Uiso 1 1 calc R
C15 C 0.34926(13) 0.1681(2) 0.22162(11) 0.0152(3) Uani 1 1 d .
C16 C 0.55368(15) 0.5019(2) 0.37533(13) 0.0246(4) Uani 1 1 d .
H16A H 0.5917 0.4964 0.4443 0.037 Uiso 1 1 calc R
H16B H 0.4992 0.5949 0.3588 0.037 Uiso 1 1 calc R
H16C H 0.6081 0.5231 0.3461 0.037 Uiso 1 1 calc R
C17 C 0.24839(13) 0.1639(2) 0.13089(11) 0.0190(3) Uani 1 1 d .
H17A H 0.2717 0.1679 0.0767 0.028 Uiso 1 1 calc R
H17B H 0.2012 0.2629 0.1287 0.028 Uiso 1 1 calc R
H17C H 0.2067 0.0583 0.1283 0.028 Uiso 1 1 calc R

loop_
_atom_site_aniso_label
_atom_site_aniso_U_11
_atom_site_aniso_U_22
_atom_site_aniso_U_33
_atom_site_aniso_U_23
_atom_site_aniso_U_13
_atom_site_aniso_U_12
N1 0.0169(7) 0.0145(7) 0.0166(6) 0.0011(5) 0.0060(5) -0.0005(5)
N2 0.0184(7) 0.0152(7) 0.0172(6) 0.0025(5) 0.0060(5) 0.0009(5)
O1 0.0356(7) 0.0171(6) 0.0272(7) 0.0067(5) 0.0183(6) 0.0050(5)
C1 0.0185(8) 0.0123(7) 0.0150(7) -0.0014(6) 0.0054(6) -0.0011(6)
C3 0.0283(9) 0.0143(8) 0.0175(7) 0.0002(6) 0.0126(7) -0.0004(7)
C4 0.0265(9) 0.0195(8) 0.0251(9) 0.0013(7) 0.0120(7) -0.0059(7)
C4A 0.0207(8) 0.0234(9) 0.0156(7) -0.0006(6) 0.0066(6) -0.0034(7)
C5 0.0211(8) 0.0325(10) 0.0204(8) -0.0021(7) 0.0094(7) -0.0068(7)
C6 0.0170(8) 0.0411(11) 0.0200(8) -0.0028(8) 0.0087(7) 0.0009(8)
C7 0.0240(9) 0.0282(9) 0.0181(8) 0.0004(7) 0.0081(7) 0.0071(7)
C8 0.0217(8) 0.0221(9) 0.0177(8) 0.0015(6) 0.0085(6) 0.0011(7)
C8A 0.0169(7) 0.0193(8) 0.0130(7) 0.0002(6) 0.0053(6) -0.0004(6)
C9 0.0187(8) 0.0160(8) 0.0209(8) 0.0034(6) 0.0065(6) 0.0026(6)
C10 0.0131(7) 0.0162(8) 0.0159(7) 0.0023(6) 0.0073(6) 0.0022(6)
C11 0.0152(7) 0.0180(8) 0.0179(8) 0.0003(6) 0.0065(6) -0.0018(6)
C12 0.0147(7) 0.0237(9) 0.0149(7) 0.0021(6) 0.0026(6) 0.0006(6)
C13 0.0189(8) 0.0169(8) 0.0192(8) 0.0054(6) 0.0071(6) 0.0030(6)
C14 0.0173(7) 0.0144(7) 0.0199(8) -0.0012(6) 0.0088(6) -0.0018(6)
C15 0.0140(7) 0.0184(8) 0.0148(7) -0.0003(6) 0.0073(6) 0.0004(6)
C16 0.0253(9) 0.0199(9) 0.0234(9) -0.0007(7) 0.0033(7) -0.0072(7)
C17 0.0173(8) 0.0183(8) 0.0183(8) -0.0031(6) 0.0031(6) 0.0000(6)

loop_
_atom_type_symbol
_atom_type_description
_atom_type_scat_dispersion_real
_atom_type_scat_dispersion_imag
_atom_type_scat_source
C C 0.0033 0.0016 'International Tables Vol C Tables 4.2.6.8 and 6.1.1.4'
H H 0.0000 0.0000 'International Tables Vol C Tables 4.2.6.8 and 6.1.1.4'
N N 0.0061 0.0033 'International Tables Vol C Tables 4.2.6.8 and 6.1.1.4'
O O 0.0106 0.0060 'International Tables Vol C Tables 4.2.6.8 and 6.1.1.4'

loop_
_geom_angle_atom_site_label_1
_geom_angle_atom_site_label_2
_geom_angle_atom_site_label_3
_geom_angle
C1 N1 C10 124.40(14)
C3 N2 C1 123.23(14)
C3 N2 C9 119.14(14)
C1 N2 C9 117.42(13)
N1 C1 N2 115.46(14)
N1 C1 C8A 129.14(15)
N2 C1 C8A 115.36(14)
O1 C3 N2 121.54(16)
O1 C3 C4 121.88(15)
N2 C3 C4 116.51(14)
C4A C4 C3 114.36(14)
C5 C4A C8A 119.58(17)
C5 C4A C4 121.44(16)
C8A C4A C4 118.98(15)
C6 C5 C4A 120.20(17)
C5 C6 C7 120.26(16)
C6 C7 C8 120.19(17)
C7 C8 C8A 119.96(16)
C8 C8A C4A 119.72(15)
C8 C8A C1 122.12(15)
C4A C8A C1 118.15(15)
C11 C10 C15 120.78(14)
C11 C10 N1 121.62(14)
C15 C10 N1 117.26(13)
C12 C11 C10 118.02(15)
C12 C11 C16 120.45(14)
C10 C11 C16 121.52(15)
C13 C12 C11 121.66(15)
C12 C13 C14 119.49(15)
C15 C14 C13 120.67(15)
C14 C15 C10 119.17(14)
C14 C15 C17 121.37(15)
C10 C15 C17 119.46(14)

loop_
_geom_bond_atom_site_label_1
_geom_bond_atom_site_label_2
_geom_bond_distance
N1 C1 1.276(2)
N1 C10 1.410(2)
N2 C3 1.379(2)
N2 C1 1.412(2)
N2 C9 1.468(2)
O1 C3 1.221(2)
C1 C8A 1.488(2)
C3 C4 1.502(2)
C4 C4A 1.501(2)
C4A C5 1.395(2)
C4A C8A 1.400(2)
C5 C6 1.384(3)
C6 C7 1.386(3)
C7 C8 1.387(2)
C8 C8A 1.397(2)
C10 C11 1.405(2)
C10 C15 1.407(2)
C11 C12 1.392(2)
C11 C16 1.506(2)
C12 C13 1.388(2)
C13 C14 1.391(2)
C14 C15 1.385(2)
C15 C17 1.508(2)

loop_
_geom_hbond_atom_site_label_D
_geom_hbond_atom_site_label_H
_geom_hbond_atom_site_label_A
_geom_hbond_distance_DH
_geom_hbond_distance_HA
_geom_hbond_distance_DA
_geom_hbond_angle_DHA
_geom_hbond_site_symmetry_A
C4 H4A O1 0.99 2.36 3.351(2) 174.9 3_675

loop_
_geom_torsion_atom_site_label_1
_geom_torsion_atom_site_label_2
_geom_torsion_atom_site_label_3
_geom_torsion_atom_site_label_4
_geom_torsion
C10 N1 C1 N2 179.31(14)
C10 N1 C1 C8A 1.7(3)
C3 N2 C1 N1 154.96(15)
C9 N2 C1 N1 -19.7(2)
C3 N2 C1 C8A -27.1(2)
C9 N2 C1 C8A 158.26(14)
C1 N2 C3 O1 179.78(15)
C9 N2 C3 O1 -5.7(2)
C1 N2 C3 C4 -3.2(2)
C9 N2 C3 C4 171.30(14)
O1 C3 C4 C4A -152.35(16)
N2 C3 C4 C4A 30.7(2)
C3 C4 C4A C5 152.16(16)
C3 C4 C4A C8A -28.0(2)
C8A C4A C5 C6 0.6(3)
C4 C4A C5 C6 -179.57(16)
C4A C5 C6 C7 2.0(3)
C5 C6 C7 C8 -2.3(3)
C6 C7 C8 C8A -0.1(3)
C7 C8 C8A C4A 2.7(2)
C7 C8 C8A C1 -178.52(15)
C5 C4A C8A C8 -3.0(2)
C4 C4A C8A C8 177.20(15)
C5 C4A C8A C1 178.24(15)
C4 C4A C8A C1 -1.6(2)
N1 C1 C8A C8 28.0(3)
N2 C1 C8A C8 -149.58(15)
N1 C1 C8A C4A -153.24(17)
N2 C1 C8A C4A 29.2(2)
C1 N1 C10 C11 71.0(2)
C1 N1 C10 C15 -115.65(17)
C15 C10 C11 C12 3.8(2)
N1 C10 C11 C12 176.97(14)
C15 C10 C11 C16 -175.77(15)
N1 C10 C11 C16 -2.6(2)
C10 C11 C12 C13 0.2(2)
C16 C11 C12 C13 179.77(16)
C11 C12 C13 C14 -2.5(3)
C12 C13 C14 C15 0.8(2)
C13 C14 C15 C10 3.1(2)
C13 C14 C15 C17 -176.39(15)
C11 C10 C15 C14 -5.5(2)
N1 C10 C15 C14 -178.89(14)
C11 C10 C15 C17 174.02(15)
N1 C10 C15 C17 0.6(2)

loop_
_cod_related_entry_id
_cod_related_entry_database
_cod_related_entry_code
1 ChemSpider 30659650
